data_7135810
loop_
_publ_author_name
'Zhang, Xuhao'
'Zhang, Xiu-Hao'
'Liu, Fu-Hao'
'Li, Fei'
'Geng, Yan'
'Yao, Bing-Jian'

_publ_section_title
;
 A quinazolinone-linked covalent organic framework with an intrinsic N-N
 bond for efficient palladium nanocatalysis
;
_journal_name_full 'Chemical Communications'
_journal_paper_doi 10.1039/D6CC00607H
_journal_year 2026
_chemical_formula_moiety 'C28 H18 N4 O2'
_chemical_formula_sum 'C28 H18 N4 O2'
_chemical_formula_weight 442.46
_space_group_crystal_system orthorhombic
_space_group_IT_number 61
_space_group_name_Hall '-P 2ac 2ab'
_space_group_name_H-M_alt 'P b c a'
_atom_sites_solution_hydrogens geom
_atom_sites_solution_primary dual
_audit_creation_date 2026-04-07
_audit_creation_method
;
Olex2 1.5
(compiled 2026.03.20 svn.r2bc28608 for OlexSys, GUI svn.r7530)
;
_audit_update_record
;
2026-04-07 deposited with the CCDC.	2026-05-13 downloaded from the CCDC.
;
_cell_angle_alpha 90
_cell_angle_beta 90
_cell_angle_gamma 90
_cell_formula_units_Z 8
_cell_length_a 16.0275(13)
_cell_length_b 14.7197(16)
_cell_length_c 18.5097(19)
_cell_measurement_reflns_used 3490
_cell_measurement_temperature 200.00(10)
_cell_measurement_theta_max 27.7690
_cell_measurement_theta_min 3.7350
_cell_volume 4366.8(7)
_computing_cell_refinement 'CrysAlisPro 1.171.40.84a (Rigaku OD, 2020)'
_computing_data_collection 'CrysAlisPro 1.171.40.84a (Rigaku OD, 2020)'
_computing_data_reduction 'CrysAlisPro 1.171.40.84a (Rigaku OD, 2020)'
_computing_molecular_graphics 'Olex2 1.5 (Dolomanov et al., 2009)'
_computing_publication_material 'Olex2 1.5 (Dolomanov et al., 2009)'
_computing_structure_refinement 'SHELXL 2018/3 (Sheldrick, 2015)'
_computing_structure_solution 'SHELXT 2018/2 (Sheldrick, 2018)'
_diffrn_ambient_environment N~2~
_diffrn_ambient_temperature 200.00(10)
_diffrn_detector 'CCD plate'
_diffrn_detector_area_resol_mean 16.0793
_diffrn_detector_type Eos
_diffrn_measured_fraction_theta_full 0.997
_diffrn_measured_fraction_theta_max 0.919
_diffrn_measurement_details
;
List of Runs (angles in degrees, time in seconds):

  # Type    Start    End  Width  t~exp~   \w     \q     \k     \f   Frames
#--------------------------------------------------------------------------
  1  \w    -33.00  47.00   1.00    7.50    --  -18.72  57.00 150.00   80
  2  \w    -29.00  11.00   1.00    7.50    --  -18.72 -77.00  30.00   40
  3  \w    -25.00   9.00   1.00    7.50    --  -18.72 -77.00 150.00   34
  4  \w    -49.00  41.00   1.00    7.50    --   19.35 -57.00-120.00   90
  5  \w     39.00  64.00   1.00    7.50    --   19.35 178.00 -60.00   25
  6  \w     55.00  81.00   1.00    7.50    --   19.35  57.00 -60.00   26
  7  \w     -2.00  88.00   1.00    7.50    --   19.35  57.00  30.00   90
  8  \w     18.00  43.00   1.00    7.50    --   19.35 -77.00 -90.00   25
  9  \w     40.00  67.00   1.00    7.50    --   19.35 178.00-150.00   27
;
_diffrn_measurement_device 'four-circle diffractometer'
_diffrn_measurement_device_type 'SuperNova, Dual, Cu at home/near, Eos'
_diffrn_measurement_method '\w scans'
_diffrn_orient_matrix_type 'CrysAlisPro convention (1999,Acta A55,543-557)'
_diffrn_orient_matrix_UB_11 0.0071692000
_diffrn_orient_matrix_UB_12 -0.0414677000
_diffrn_orient_matrix_UB_13 0.0185404000
_diffrn_orient_matrix_UB_21 -0.0281477000
_diffrn_orient_matrix_UB_22 0.0136805000
_diffrn_orient_matrix_UB_23 0.0274877000
_diffrn_orient_matrix_UB_31 -0.0334111000
_diffrn_orient_matrix_UB_32 -0.0204386000
_diffrn_orient_matrix_UB_33 -0.0191459000
_diffrn_radiation_monochromator mirror
_diffrn_radiation_probe x-ray
_diffrn_radiation_type 'Mo K\a'
_diffrn_radiation_wavelength 0.71073
_diffrn_reflns_av_R_equivalents 0.0836
_diffrn_reflns_av_unetI/netI 0.0659
_diffrn_reflns_Laue_measured_fraction_full 0.997
_diffrn_reflns_Laue_measured_fraction_max 0.919
_diffrn_reflns_limit_h_max 20
_diffrn_reflns_limit_h_min -20
_diffrn_reflns_limit_k_max 20
_diffrn_reflns_limit_k_min -18
_diffrn_reflns_limit_l_max 25
_diffrn_reflns_limit_l_min -25
_diffrn_reflns_number 36100
_diffrn_reflns_point_group_measured_fraction_full 0.997
_diffrn_reflns_point_group_measured_fraction_max 0.919
_diffrn_reflns_theta_full 25.242
_diffrn_reflns_theta_max 29.401
_diffrn_reflns_theta_min 3.363
_diffrn_source 'micro-focus sealed X-ray tube'
_diffrn_source_type 'SuperNova (Mo) X-ray Source'
_exptl_absorpt_coefficient_mu 0.087
_exptl_absorpt_correction_T_max 1.00000
_exptl_absorpt_correction_T_min 0.58581
_exptl_absorpt_correction_type multi-scan
_exptl_absorpt_process_details
;
CrysAlisPro 1.171.40.84a (Rigaku Oxford Diffraction, 2020)
Empirical absorption correction using spherical harmonics,
implemented in SCALE3 ABSPACK scaling algorithm.
;
_exptl_crystal_colour 'clear light colourless'
_exptl_crystal_density_diffrn 1.346
_exptl_crystal_description plate
_exptl_crystal_F_000 1840
_exptl_crystal_size_max 0.22
_exptl_crystal_size_mid 0.15
_exptl_crystal_size_min 0.1
_refine_diff_density_max 0.389
_refine_diff_density_min -0.292
_refine_diff_density_rms 0.060
_refine_ls_extinction_method none
_refine_ls_goodness_of_fit_ref 1.032
_refine_ls_hydrogen_treatment constr
_refine_ls_matrix_type full
_refine_ls_number_parameters 307
_refine_ls_number_reflns 5533
_refine_ls_number_restraints 0
_refine_ls_restrained_S_all 1.032
_refine_ls_R_factor_all 0.1512
_refine_ls_R_factor_gt 0.0712
_refine_ls_shift/su_max 0.000
_refine_ls_shift/su_mean 0.000
_refine_ls_structure_factor_coef Fsqd
_refine_ls_weighting_details 'w=1/[\s^2^(Fo^2^)+(0.1109P)^2^+1.1235P] where P=(Fo^2^+2Fc^2^)/3'
_refine_ls_weighting_scheme calc
_refine_ls_wR_factor_gt 0.1902
_refine_ls_wR_factor_ref 0.2517
_reflns_Friedel_coverage 0.000
_reflns_number_gt 2638
_reflns_number_total 5533
_reflns_threshold_expression 'I > 2\s(I)'
_cod_data_source_file d6cc00607h2.cif
_cod_data_source_block exp_4053
_cod_database_code 7135810
_shelx_shelxl_version_number 2018/3
_chemical_oxdiff_formula 'C1 H1 O1 N1'
_shelx_space_group_comment
;
The symmetry employed for this shelxl refinement is uniquely defined
by the following loop, which should always be used as a source of
symmetry information in preference to the above space-group names.
They are only intended as comments.
;
_olex2_refinement_description
;
1. Fixed Uiso
 At 1.2 times of:
  All C(H) groups
2.a Aromatic/amide H refined with riding coordinates:
 C8(H8), C33(H33), C14(H14), C26(H26), C32(H32), C7(H7), C29(H29), C17(H17),
 C5(H5), C15(H15), C22(H22), C16(H16), C6(H6), C31(H31), C30(H30), C25(H25),
 C24(H24), C23(H23)
;
_olex2_submission_special_instructions 'No special instructions were received'
_oxdiff_exptl_absorpt_empirical_details
;
Empirical correction (ABSPACK) includes:
- Absorption correction using spherical harmonics
- Frame scaling
;
_oxdiff_exptl_absorpt_empirical_full_max 1.381
_oxdiff_exptl_absorpt_empirical_full_min 0.514

loop_
_space_group_symop_operation_xyz
'x, y, z'
'-x+1/2, -y, z+1/2'
'-x, y+1/2, -z+1/2'
'x+1/2, -y+1/2, -z'
'-x, -y, -z'
'x-1/2, y, -z-1/2'
'x, -y-1/2, z-1/2'
'-x-1/2, y-1/2, z'

loop_
_atom_site_label
_atom_site_type_symbol
_atom_site_fract_x
_atom_site_fract_y
_atom_site_fract_z
_atom_site_U_iso_or_equiv
_atom_site_adp_type
_atom_site_occupancy
_atom_site_site_symmetry_order
_atom_site_calc_flag
_atom_site_refinement_flags_posn
_atom_site_refinement_flags_adp
_atom_site_refinement_flags_occupancy
_atom_site_disorder_assembly
_atom_site_disorder_group
O27 O 0.64599(11) 0.35117(14) 0.76162(10) 0.0465(5) Uani 1 1 d . . . . .
O34 O 0.59288(11) 0.14528(14) 0.75896(10) 0.0462(5) Uani 1 1 d . . . . .
N11 N 0.66437(11) 0.25696(14) 0.66518(10) 0.0306(5) Uani 1 1 d . . . . .
N1 N 0.57837(11) 0.24129(14) 0.66352(10) 0.0302(5) Uani 1 1 d . . . . .
N3 N 0.45195(14) 0.26370(16) 0.60148(12) 0.0440(6) Uani 1 1 d . . . . .
N19 N 0.79439(13) 0.23315(16) 0.60983(13) 0.0450(6) Uani 1 1 d . . . . .
C13 C 0.78274(15) 0.33548(18) 0.71407(14) 0.0369(6) Uani 1 1 d . . . . .
C2 C 0.52924(15) 0.28417(17) 0.61070(13) 0.0339(6) Uani 1 1 d . . . . .
C20 C 0.71600(15) 0.21513(17) 0.61430(13) 0.0352(6) Uani 1 1 d . . . . .
C10 C 0.54670(15) 0.17974(18) 0.71483(13) 0.0343(6) Uani 1 1 d . . . . .
C12 C 0.69395(15) 0.31674(18) 0.71885(13) 0.0352(6) Uani 1 1 d . . . . .
C28 C 0.56745(16) 0.35499(18) 0.56361(13) 0.0370(6) Uani 1 1 d . . . . .
C9 C 0.45803(15) 0.16103(18) 0.70542(14) 0.0369(6) Uani 1 1 d . . . . .
C21 C 0.67828(16) 0.14999(18) 0.56274(14) 0.0382(6) Uani 1 1 d . . . . .
C4 C 0.41494(16) 0.20118(19) 0.64868(16) 0.0408(7) Uani 1 1 d . . . . .
C18 C 0.82908(16) 0.29524(19) 0.65927(16) 0.0424(7) Uani 1 1 d . . . . .
C8 C 0.41695(17) 0.10229(19) 0.75255(16) 0.0449(7) Uani 1 1 d . . . . .
H8 H 0.446851 0.074923 0.791154 0.054 Uiso 1 1 calc R U . . .
C33 C 0.60463(16) 0.43251(19) 0.59244(15) 0.0409(7) Uani 1 1 d . . . . .
H33 H 0.611280 0.438240 0.643235 0.049 Uiso 1 1 calc R U . . .
C14 C 0.82131(17) 0.39540(19) 0.76270(16) 0.0460(7) Uani 1 1 d . . . . .
H14 H 0.789370 0.422539 0.800156 0.055 Uiso 1 1 calc R U . . .
C26 C 0.63992(18) 0.06983(19) 0.58459(15) 0.0460(7) Uani 1 1 d . . . . .
H26 H 0.634682 0.056104 0.634536 0.055 Uiso 1 1 calc R U . . .
C32 C 0.63193(19) 0.5013(2) 0.54704(18) 0.0530(8) Uani 1 1 d . . . . .
H32 H 0.656955 0.554135 0.567004 0.064 Uiso 1 1 calc R U . . .
C7 C 0.33389(18) 0.0837(2) 0.74370(18) 0.0524(8) Uani 1 1 d . . . . .
H7 H 0.306005 0.044221 0.776365 0.063 Uiso 1 1 calc R U . . .
C29 C 0.5581(2) 0.3483(2) 0.48942(15) 0.0520(8) Uani 1 1 d . . . . .
H29 H 0.531556 0.296574 0.469088 0.062 Uiso 1 1 calc R U . . .
C17 C 0.91459(18) 0.3161(2) 0.6539(2) 0.0599(9) Uani 1 1 d . . . . .
H17 H 0.947726 0.289138 0.617202 0.072 Uiso 1 1 calc R U . . .
C5 C 0.32984(18) 0.1802(2) 0.63977(19) 0.0562(9) Uani 1 1 d . . . . .
H5 H 0.299421 0.206176 0.600855 0.067 Uiso 1 1 calc R U . . .
C15 C 0.90401(19) 0.4150(2) 0.75673(19) 0.0553(9) Uani 1 1 d . . . . .
H15 H 0.929865 0.455365 0.789936 0.066 Uiso 1 1 calc R U . . .
C22 C 0.6857(2) 0.1672(2) 0.48970(16) 0.0572(9) Uani 1 1 d . . . . .
H22 H 0.712928 0.221006 0.473931 0.069 Uiso 1 1 calc R U . . .
C16 C 0.94979(19) 0.3758(2) 0.7021(2) 0.0640(10) Uani 1 1 d . . . . .
H16 H 1.007298 0.390383 0.697662 0.077 Uiso 1 1 calc R U . . .
C6 C 0.29085(18) 0.1227(2) 0.6868(2) 0.0609(9) Uani 1 1 d . . . . .
H6 H 0.233338 0.109346 0.680392 0.073 Uiso 1 1 calc R U . . .
C31 C 0.62319(19) 0.4938(3) 0.47381(19) 0.0621(9) Uani 1 1 d . . . . .
H31 H 0.641767 0.541339 0.443090 0.075 Uiso 1 1 calc R U . . .
C30 C 0.5873(2) 0.4169(3) 0.44469(17) 0.0642(10) Uani 1 1 d . . . . .
H30 H 0.582584 0.410904 0.393749 0.077 Uiso 1 1 calc R U . . .
C25 C 0.6097(2) 0.0106(2) 0.53362(19) 0.0644(9) Uani 1 1 d . . . . .
H25 H 0.583255 -0.043977 0.548606 0.077 Uiso 1 1 calc R U . . .
C24 C 0.6171(2) 0.0295(3) 0.4611(2) 0.0729(11) Uani 1 1 d . . . . .
H24 H 0.596244 -0.012129 0.426243 0.087 Uiso 1 1 calc R U . . .
C23 C 0.6543(2) 0.1075(3) 0.43948(18) 0.0719(11) Uani 1 1 d . . . . .
H23 H 0.658661 0.121001 0.389442 0.086 Uiso 1 1 calc R U . . .

loop_
_atom_site_aniso_label
_atom_site_aniso_U_11
_atom_site_aniso_U_22
_atom_site_aniso_U_33
_atom_site_aniso_U_23
_atom_site_aniso_U_13
_atom_site_aniso_U_12
O27 0.0380(10) 0.0637(14) 0.0379(11) -0.0160(10) -0.0011(8) -0.0038(9)
O34 0.0374(11) 0.0597(14) 0.0415(11) 0.0164(9) -0.0072(8) -0.0059(9)
N11 0.0253(10) 0.0366(12) 0.0300(11) -0.0011(9) -0.0014(8) -0.0023(9)
N1 0.0241(11) 0.0384(12) 0.0281(11) 0.0004(9) -0.0026(8) -0.0036(9)
N3 0.0398(13) 0.0387(14) 0.0536(15) 0.0030(11) -0.0138(10) -0.0013(10)
N19 0.0381(13) 0.0393(14) 0.0576(15) -0.0017(11) 0.0129(11) 0.0000(10)
C13 0.0294(14) 0.0347(15) 0.0466(16) 0.0075(12) -0.0036(11) -0.0016(11)
C2 0.0362(14) 0.0327(14) 0.0327(13) -0.0029(11) -0.0063(10) 0.0029(10)
C20 0.0378(14) 0.0334(15) 0.0344(14) 0.0018(11) 0.0067(11) 0.0020(11)
C10 0.0315(14) 0.0370(15) 0.0345(14) 0.0004(11) 0.0007(10) -0.0023(11)
C12 0.0340(14) 0.0399(15) 0.0315(14) 0.0008(11) -0.0024(11) -0.0027(11)
C28 0.0369(14) 0.0411(16) 0.0329(14) 0.0002(11) -0.0048(10) 0.0014(12)
C9 0.0316(14) 0.0346(15) 0.0446(15) -0.0040(11) 0.0014(11) -0.0026(11)
C21 0.0445(15) 0.0352(15) 0.0350(14) -0.0010(11) 0.0059(11) 0.0044(11)
C4 0.0329(14) 0.0320(15) 0.0577(18) -0.0035(12) -0.0057(12) -0.0046(11)
C18 0.0305(14) 0.0346(16) 0.0621(19) 0.0080(13) 0.0026(12) 0.0003(11)
C8 0.0361(15) 0.0419(17) 0.0568(18) -0.0015(13) 0.0046(12) -0.0042(13)
C33 0.0413(15) 0.0394(16) 0.0421(16) 0.0015(12) -0.0054(11) -0.0052(12)
C14 0.0406(16) 0.0407(17) 0.0567(18) 0.0022(13) -0.0167(13) -0.0036(12)
C26 0.0596(18) 0.0390(17) 0.0394(16) -0.0033(13) 0.0043(13) -0.0060(13)
C32 0.0502(18) 0.0466(19) 0.062(2) 0.0105(16) -0.0033(14) -0.0106(14)
C7 0.0415(17) 0.0403(18) 0.075(2) -0.0019(15) 0.0094(15) -0.0064(14)
C29 0.069(2) 0.0506(19) 0.0361(15) -0.0003(13) -0.0121(14) 0.0009(15)
C17 0.0355(17) 0.048(2) 0.096(3) 0.0041(18) 0.0129(16) 0.0018(14)
C5 0.0370(16) 0.0476(19) 0.084(2) 0.0047(17) -0.0201(15) 0.0002(14)
C15 0.0438(18) 0.0419(19) 0.080(2) 0.0101(16) -0.0219(16) -0.0065(14)
C22 0.077(2) 0.057(2) 0.0374(17) 0.0001(15) 0.0132(15) 0.0052(16)
C16 0.0302(16) 0.049(2) 0.113(3) 0.015(2) -0.0139(17) -0.0081(14)
C6 0.0320(16) 0.0430(19) 0.108(3) -0.0093(19) 0.0018(17) -0.0087(13)
C31 0.051(2) 0.074(3) 0.062(2) 0.0262(19) 0.0065(15) -0.0043(17)
C30 0.076(2) 0.083(3) 0.0343(16) 0.0108(17) -0.0002(15) 0.006(2)
C25 0.080(2) 0.053(2) 0.060(2) -0.0144(17) 0.0058(17) -0.0106(18)
C24 0.083(3) 0.080(3) 0.056(2) -0.034(2) -0.0032(18) 0.001(2)
C23 0.092(3) 0.091(3) 0.0320(17) -0.0066(18) 0.0019(16) 0.018(2)

loop_
_atom_type_symbol
_atom_type_description
_atom_type_scat_dispersion_real
_atom_type_scat_dispersion_imag
_atom_type_scat_source
C C 0.0033 0.0016 'International Tables Vol C Tables 4.2.6.8 and 6.1.1.4'
H H 0.0000 0.0000 'International Tables Vol C Tables 4.2.6.8 and 6.1.1.4'
N N 0.0061 0.0033 'International Tables Vol C Tables 4.2.6.8 and 6.1.1.4'
O O 0.0106 0.0060 'International Tables Vol C Tables 4.2.6.8 and 6.1.1.4'

loop_
_geom_angle_atom_site_label_1
_geom_angle_atom_site_label_2
_geom_angle_atom_site_label_3
_geom_angle
_geom_angle_site_symmetry_1
_geom_angle_site_symmetry_3
_geom_angle_publ_flag
N1 N11 C12 116.76(19) . . ?
C20 N11 N1 119.78(19) . . ?
C20 N11 C12 123.5(2) . . ?
N11 N1 C2 119.58(19) . . ?
N11 N1 C10 116.56(18) . . ?
C2 N1 C10 123.82(19) . . ?
C2 N3 C4 118.6(2) . . ?
C20 N19 C18 118.5(2) . . ?
C18 C13 C12 119.2(2) . . ?
C18 C13 C14 120.0(2) . . ?
C14 C13 C12 120.8(2) . . ?
N1 C2 C28 119.4(2) . . ?
N3 C2 N1 121.8(2) . . ?
N3 C2 C28 118.8(2) . . ?
N11 C20 C21 118.5(2) . . ?
N19 C20 N11 122.1(2) . . ?
N19 C20 C21 119.4(2) . . ?
O34 C10 N1 120.2(2) . . ?
O34 C10 C9 126.6(2) . . ?
N1 C10 C9 113.1(2) . . ?
O27 C12 N11 120.5(2) . . ?
O27 C12 C13 125.5(2) . . ?
N11 C12 C13 113.9(2) . . ?
C33 C28 C2 121.6(2) . . ?
C29 C28 C2 119.1(2) . . ?
C29 C28 C33 119.0(3) . . ?
C4 C9 C10 119.6(2) . . ?
C4 C9 C8 120.2(2) . . ?
C8 C9 C10 120.2(2) . . ?
C26 C21 C20 122.8(2) . . ?
C22 C21 C20 118.5(3) . . ?
C22 C21 C26 118.6(3) . . ?
N3 C4 C5 118.8(3) . . ?
C9 C4 N3 122.7(2) . . ?
C9 C4 C5 118.5(3) . . ?
C13 C18 N19 122.7(2) . . ?
C13 C18 C17 118.6(3) . . ?
C17 C18 N19 118.7(3) . . ?
C9 C8 H8 119.7 . . ?
C7 C8 C9 120.6(3) . . ?
C7 C8 H8 119.7 . . ?
C28 C33 H33 120.0 . . ?
C32 C33 C28 120.0(3) . . ?
C32 C33 H33 120.0 . . ?
C13 C14 H14 119.7 . . ?
C15 C14 C13 120.7(3) . . ?
C15 C14 H14 119.7 . . ?
C21 C26 H26 120.2 . . ?
C25 C26 C21 119.7(3) . . ?
C25 C26 H26 120.2 . . ?
C33 C32 H32 119.7 . . ?
C31 C32 C33 120.6(3) . . ?
C31 C32 H32 119.7 . . ?
C8 C7 H7 120.2 . . ?
C8 C7 C6 119.5(3) . . ?
C6 C7 H7 120.2 . . ?
C28 C29 H29 119.9 . . ?
C28 C29 C30 120.2(3) . . ?
C30 C29 H29 119.9 . . ?
C18 C17 H17 120.2 . . ?
C16 C17 C18 119.6(3) . . ?
C16 C17 H17 120.2 . . ?
C4 C5 H5 119.9 . . ?
C6 C5 C4 120.3(3) . . ?
C6 C5 H5 119.9 . . ?
C14 C15 H15 120.3 . . ?
C14 C15 C16 119.3(3) . . ?
C16 C15 H15 120.3 . . ?
C21 C22 H22 119.6 . . ?
C23 C22 C21 120.9(3) . . ?
C23 C22 H22 119.6 . . ?
C17 C16 C15 121.8(3) . . ?
C17 C16 H16 119.1 . . ?
C15 C16 H16 119.1 . . ?
C7 C6 H6 119.5 . . ?
C5 C6 C7 121.0(3) . . ?
C5 C6 H6 119.5 . . ?
C32 C31 H31 120.1 . . ?
C32 C31 C30 119.8(3) . . ?
C30 C31 H31 120.1 . . ?
C29 C30 H30 119.8 . . ?
C31 C30 C29 120.3(3) . . ?
C31 C30 H30 119.8 . . ?
C26 C25 H25 119.6 . . ?
C26 C25 C24 120.8(3) . . ?
C24 C25 H25 119.6 . . ?
C25 C24 H24 120.1 . . ?
C23 C24 C25 119.8(3) . . ?
C23 C24 H24 120.1 . . ?
C22 C23 H23 119.9 . . ?
C24 C23 C22 120.3(3) . . ?
C24 C23 H23 119.9 . . ?

loop_
_geom_bond_atom_site_label_1
_geom_bond_atom_site_label_2
_geom_bond_distance
_geom_bond_site_symmetry_2
_geom_bond_publ_flag
O27 C12 1.214(3) . ?
O34 C10 1.213(3) . ?
N11 N1 1.398(3) . ?
N11 C20 1.397(3) . ?
N11 C12 1.409(3) . ?
N1 C2 1.405(3) . ?
N1 C10 1.407(3) . ?
N3 C2 1.286(3) . ?
N3 C4 1.401(3) . ?
N19 C20 1.287(3) . ?
N19 C18 1.408(4) . ?
C13 C12 1.452(3) . ?
C13 C18 1.390(4) . ?
C13 C14 1.404(4) . ?
C2 C28 1.491(4) . ?
C20 C21 1.482(4) . ?
C10 C9 1.458(3) . ?
C28 C33 1.394(4) . ?
C28 C29 1.385(4) . ?
C9 C4 1.389(4) . ?
C9 C8 1.394(4) . ?
C21 C26 1.391(4) . ?
C21 C22 1.381(4) . ?
C4 C5 1.408(4) . ?
C18 C17 1.408(4) . ?
C8 H8 0.9500 . ?
C8 C7 1.369(4) . ?
C33 H33 0.9500 . ?
C33 C32 1.387(4) . ?
C14 H14 0.9500 . ?
C14 C15 1.361(4) . ?
C26 H26 0.9500 . ?
C26 C25 1.373(4) . ?
C32 H32 0.9500 . ?
C32 C31 1.367(5) . ?
C7 H7 0.9500 . ?
C7 C6 1.384(5) . ?
C29 H29 0.9500 . ?
C29 C30 1.387(4) . ?
C17 H17 0.9500 . ?
C17 C16 1.373(5) . ?
C5 H5 0.9500 . ?
C5 C6 1.366(5) . ?
C15 H15 0.9500 . ?
C15 C16 1.376(5) . ?
C22 H22 0.9500 . ?
C22 C23 1.375(5) . ?
C16 H16 0.9500 . ?
C6 H6 0.9500 . ?
C31 H31 0.9500 . ?
C31 C30 1.379(5) . ?
C30 H30 0.9500 . ?
C25 H25 0.9500 . ?
C25 C24 1.377(5) . ?
C24 H24 0.9500 . ?
C24 C23 1.354(5) . ?
C23 H23 0.9500 . ?

loop_
_geom_torsion_atom_site_label_1
_geom_torsion_atom_site_label_2
_geom_torsion_atom_site_label_3
_geom_torsion_atom_site_label_4
_geom_torsion
_geom_torsion_site_symmetry_1
_geom_torsion_site_symmetry_2
_geom_torsion_site_symmetry_3
_geom_torsion_site_symmetry_4
_geom_torsion_publ_flag
O34 C10 C9 C4 -175.1(3) . . . . ?
O34 C10 C9 C8 4.0(4) . . . . ?
N11 N1 C2 N3 171.5(2) . . . . ?
N11 N1 C2 C28 -8.1(3) . . . . ?
N11 N1 C10 O34 2.2(3) . . . . ?
N11 N1 C10 C9 -174.9(2) . . . . ?
N11 C20 C21 C26 -62.3(4) . . . . ?
N11 C20 C21 C22 121.4(3) . . . . ?
N1 N11 C20 N19 174.2(2) . . . . ?
N1 N11 C20 C21 -4.1(3) . . . . ?
N1 N11 C12 O27 1.0(4) . . . . ?
N1 N11 C12 C13 -175.5(2) . . . . ?
N1 C2 C28 C33 -57.8(3) . . . . ?
N1 C2 C28 C29 129.1(3) . . . . ?
N1 C10 C9 C4 1.7(3) . . . . ?
N1 C10 C9 C8 -179.2(2) . . . . ?
N3 C2 C28 C33 122.6(3) . . . . ?
N3 C2 C28 C29 -50.5(4) . . . . ?
N3 C4 C5 C6 -177.0(3) . . . . ?
N19 C20 C21 C26 119.4(3) . . . . ?
N19 C20 C21 C22 -56.9(4) . . . . ?
N19 C18 C17 C16 -179.3(3) . . . . ?
C13 C18 C17 C16 -0.5(4) . . . . ?
C13 C14 C15 C16 0.3(4) . . . . ?
C2 N1 C10 O34 -180.0(2) . . . . ?
C2 N1 C10 C9 3.0(3) . . . . ?
C2 N3 C4 C9 0.6(4) . . . . ?
C2 N3 C4 C5 178.5(3) . . . . ?
C2 C28 C33 C32 -173.4(2) . . . . ?
C2 C28 C29 C30 174.9(3) . . . . ?
C20 N11 N1 C2 -75.9(3) . . . . ?
C20 N11 N1 C10 102.1(2) . . . . ?
C20 N11 C12 O27 179.9(2) . . . . ?
C20 N11 C12 C13 3.5(3) . . . . ?
C20 N19 C18 C13 2.2(4) . . . . ?
C20 N19 C18 C17 -179.1(3) . . . . ?
C20 C21 C26 C25 -177.0(3) . . . . ?
C20 C21 C22 C23 177.9(3) . . . . ?
C10 N1 C2 N3 -6.3(4) . . . . ?
C10 N1 C2 C28 174.1(2) . . . . ?
C10 C9 C4 N3 -3.6(4) . . . . ?
C10 C9 C4 C5 178.5(3) . . . . ?
C10 C9 C8 C7 -179.4(3) . . . . ?
C12 N11 N1 C2 103.1(2) . . . . ?
C12 N11 N1 C10 -78.9(3) . . . . ?
C12 N11 C20 N19 -4.8(4) . . . . ?
C12 N11 C20 C21 177.0(2) . . . . ?
C12 C13 C18 N19 -3.2(4) . . . . ?
C12 C13 C18 C17 178.1(3) . . . . ?
C12 C13 C14 C15 -178.0(3) . . . . ?
C28 C33 C32 C31 -0.4(4) . . . . ?
C28 C29 C30 C31 -2.4(5) . . . . ?
C9 C4 C5 C6 1.0(5) . . . . ?
C9 C8 C7 C6 0.9(4) . . . . ?
C21 C26 C25 C24 0.3(5) . . . . ?
C21 C22 C23 C24 -1.6(5) . . . . ?
C4 N3 C2 N1 4.2(4) . . . . ?
C4 N3 C2 C28 -176.2(2) . . . . ?
C4 C9 C8 C7 -0.2(4) . . . . ?
C4 C5 C6 C7 -0.3(5) . . . . ?
C18 N19 C20 N11 1.7(4) . . . . ?
C18 N19 C20 C21 180.0(2) . . . . ?
C18 C13 C12 O27 -175.9(3) . . . . ?
C18 C13 C12 N11 0.3(3) . . . . ?
C18 C13 C14 C15 0.2(4) . . . . ?
C18 C17 C16 C15 1.1(5) . . . . ?
C8 C9 C4 N3 177.2(2) . . . . ?
C8 C9 C4 C5 -0.7(4) . . . . ?
C8 C7 C6 C5 -0.6(5) . . . . ?
C33 C28 C29 C30 1.6(4) . . . . ?
C33 C32 C31 C30 -0.4(5) . . . . ?
C14 C13 C12 O27 2.3(4) . . . . ?
C14 C13 C12 N11 178.6(2) . . . . ?
C14 C13 C18 N19 178.6(2) . . . . ?
C14 C13 C18 C17 -0.1(4) . . . . ?
C14 C15 C16 C17 -1.0(5) . . . . ?
C26 C21 C22 C23 1.4(5) . . . . ?
C26 C25 C24 C23 -0.4(6) . . . . ?
C32 C31 C30 C29 1.7(5) . . . . ?
C29 C28 C33 C32 -0.3(4) . . . . ?
C22 C21 C26 C25 -0.8(4) . . . . ?
C25 C24 C23 C22 1.0(6) . . . . ?
